data_4028847
loop_
_publ_author_name
'Krist\'ina Csatayov\'a'
'Stephen G. Davies'
'J. Gair Ford'
'James A. Lee'
'Paul M. Roberts'
'James E. Thomson'

_publ_contact_author 'Stephen G. Davies'
_publ_contact_author_email steve.davies@chem.ox.ac.uk
_publ_contact_author_fax '+44 1865 275633'
_publ_contact_author_phone '+44 1865 275695'
_publ_section_title
;
 Asymmetric Syntheses of Methyl N,O-Diacetyl-d-3-epi-daunosaminide and
 Methyl N,O-Diacetyl-d-ristosaminide
;
_journal_name_full 'Journal of Organic Chemistry'
_journal_page_first 12397
_journal_page_last 12408
_journal_paper_doi 10.1021/jo4020563
_journal_volume 78
_journal_year 2013
_chemical_absolute_configuration ad
_chemical_formula_moiety 'C11 H19 N1 O5'
_chemical_formula_sum 'C11 H19 N O5'
_chemical_formula_weight 245.28
_space_group_IT_number 79
_symmetry_cell_setting tetragonal
_symmetry_Int_Tables_number 79
_symmetry_space_group_name_Hall 'I 4'
_symmetry_space_group_name_H-M 'I 4'
_atom_sites_solution_hydrogens difmap
_atom_sites_solution_primary direct
_cell_angle_alpha 90
_cell_angle_beta 90
_cell_angle_gamma 90
_cell_formula_units_Z 8
_cell_length_a 16.9621(3)
_cell_length_b 16.9621(3)
_cell_length_c 9.6648(3)
_cell_measurement_reflns_used 0
_cell_measurement_temperature 150
_cell_measurement_theta_max 0
_cell_measurement_theta_min 0
_cell_volume 2780.69(11)
_computing_cell_refinement 'CrysAlis, (Oxford Diffraction, 2002)'
_computing_data_collection 'SuperNova, (Oxford Diffraction, 2010)'
_computing_data_reduction 'CrysAlis, (Oxford Diffraction, 2002)'
_computing_molecular_graphics 'CAMERON (Watkin et al., 1996)'
_computing_publication_material 'CRYSTALS (Betteridge et al., 2003)'
_computing_structure_refinement 'CRYSTALS (Betteridge et al., 2003)'
_computing_structure_solution 'SIR92 (Altomare et al., 1994)'
_diffrn_ambient_temperature 150
_diffrn_measured_fraction_theta_full 0.997
_diffrn_measured_fraction_theta_max 0.997
_diffrn_measurement_device Area
_diffrn_measurement_device_type 'Oxford Diffraction SuperNova'
_diffrn_measurement_method \w/2\q
_diffrn_radiation_monochromator graphite
_diffrn_radiation_type 'Cu K\a'
_diffrn_radiation_wavelength 1.54184
_diffrn_reflns_av_R_equivalents 0.036
_diffrn_reflns_limit_h_max 21
_diffrn_reflns_limit_h_min -21
_diffrn_reflns_limit_k_max 21
_diffrn_reflns_limit_k_min -21
_diffrn_reflns_limit_l_max 8
_diffrn_reflns_limit_l_min -12
_diffrn_reflns_number 14601
_diffrn_reflns_theta_full 76.493
_diffrn_reflns_theta_max 76.493
_diffrn_reflns_theta_min 3.685
_diffrn_standards_number 0
_exptl_absorpt_coefficient_mu 0.775
_exptl_absorpt_correction_T_max 0.9472
_exptl_absorpt_correction_T_min 0.9326
_exptl_absorpt_correction_type none
_exptl_crystal_colour colourless
_exptl_crystal_density_diffrn 1.172
_exptl_crystal_description block
_exptl_crystal_F_000 1056
_exptl_crystal_size_max 0.100
_exptl_crystal_size_mid 0.090
_exptl_crystal_size_min 0.070
_refine_diff_density_max 0.30
_refine_diff_density_min -0.16
_refine_ls_abs_structure_details 'Flack (1983), 0 Friedel-pairs'
_refine_ls_abs_structure_Flack 0.0(2)
_refine_ls_extinction_method none
_refine_ls_goodness_of_fit_ref 0.9592
_refine_ls_hydrogen_treatment constr
_refine_ls_matrix_type full
_refine_ls_number_parameters 155
_refine_ls_number_reflns 11987
_refine_ls_number_restraints 1
_refine_ls_R_factor_all 0.0465
_refine_ls_R_factor_gt 0.0417
_refine_ls_shift/su_max 0.0011177
_refine_ls_shift/su_mean 0.0000683
_refine_ls_structure_factor_coef Fsqd
_refine_ls_weighting_details
;
 Method, part 1, Chebychev polynomial, (Watkin, 1994, Prince, 1982) 
 [weight] = 1.0/[A~0~*T~0~(x)+A~1~*T~1~(x) ... +A~n-1~]*T~n-1~(x)] 
 where A~i~ are the Chebychev coefficients listed below and x= Fcalc/Fmax 
 Method = Robust Weighting (Prince, 1982) 
 W = [weight] * [1-(deltaF/6*sigmaF)^2^]^2^ 
 A~i~ are: 
 0.186E+04 0.314E+04 0.195E+04 831. 188. 
;
_refine_ls_weighting_scheme calc
_refine_ls_wR_factor_all 0.1219
_refine_ls_wR_factor_gt 0.1131
_refine_ls_wR_factor_ref 0.1219
_reflns_limit_h_max 14
_reflns_limit_h_min -14
_reflns_limit_k_max 21
_reflns_limit_k_min 0
_reflns_limit_l_max 8
_reflns_limit_l_min -12
_reflns_number_gt 10852
_reflns_number_total 1563
_reflns_threshold_expression I>2.0\s(I)
_oxford_diffrn_Wilson_B_factor 2.85
_oxford_diffrn_Wilson_scale 0.18
_oxford_refine_ls_r_factor_ref 0.0465
_oxford_refine_ls_scale 2.615(16)
_oxford_reflns_number_all 11987
_oxford_reflns_threshold_expression_ref I>-3.0\s(I)
_cod_data_source_file jo4020563_si_001_1.cif
_cod_data_source_block 39
_cod_original_cell_volume 2780.71(12)
_cod_original_formula_sum 'C11 H19 N1 O5'
_cod_database_code 4028847

loop_
_symmetry_equiv_pos_as_xyz
x,y,z
x+1/2,y+1/2,z+1/2
-y,x,z
-y+1/2,x+1/2,z+1/2
-x,-y,z
-x+1/2,-y+1/2,z+1/2
y,-x,z
y+1/2,-x+1/2,z+1/2

loop_
_atom_site_label
_atom_site_type_symbol
_atom_site_fract_x
_atom_site_fract_y
_atom_site_fract_z
_atom_site_U_iso_or_equiv
_atom_site_occupancy
_atom_site_adp_type
_atom_site_refinement_flags_posn
O1 O 0.39525(5) 1.05682(4) 0.49615(12) 0.0410 1.0000 Uani .
C2 C 0.41713(7) 1.06284(6) 0.62891(14) 0.0356 1.0000 Uani .
O3 O 0.47240(5) 1.10291(5) 0.66282(13) 0.0496 1.0000 Uani .
C4 C 0.36522(7) 1.01348(6) 0.71896(13) 0.0350 1.0000 Uani .
C5 C 0.32025(6) 0.96133(6) 0.61805(14) 0.0331 1.0000 Uani .
C6 C 0.32469(7) 1.00797(6) 0.48156(13) 0.0350 1.0000 Uani .
C7 C 0.25465(8) 1.06107(7) 0.45257(14) 0.0405 1.0000 Uani .
O8 O 0.23734(5) 1.10162(5) 0.57672(12) 0.0454 1.0000 Uani .
C9 C 0.18354(10) 1.01411(9) 0.40365(18) 0.0649 1.0000 Uani .
N10 N 0.35732(5) 0.88446(5) 0.60649(12) 0.0379 1.0000 Uani .
C11 C 0.31752(6) 0.82243(6) 0.55601(14) 0.0335 1.0000 Uani .
O12 O 0.36541(4) 0.75937(4) 0.54816(13) 0.0442 1.0000 Uani .
C13 C 0.33625(7) 0.68045(6) 0.51120(15) 0.0378 1.0000 Uani .
C14 C 0.28156(9) 0.65102(8) 0.62392(15) 0.0487 1.0000 Uani .
C15 C 0.41267(8) 0.63395(7) 0.50624(19) 0.0578 1.0000 Uani .
C16 C 0.29773(9) 0.68068(9) 0.37093(15) 0.0523 1.0000 Uani .
O17 O 0.24808(4) 0.82415(4) 0.52288(12) 0.0374 1.0000 Uani .
H41 H 0.3948 0.9817 0.7763 0.0415 1.0000 Uiso R
H42 H 0.3308 1.0475 0.7712 0.0414 1.0000 Uiso R
H51 H 0.2678 0.9531 0.6455 0.0411 1.0000 Uiso R
H61 H 0.3372 0.9741 0.4009 0.0418 1.0000 Uiso R
H71 H 0.2720 1.1003 0.3798 0.0511 1.0000 Uiso R
H93 H 0.1373 1.0450 0.3910 0.0927 1.0000 Uiso R
H92 H 0.1980 0.9909 0.3233 0.0948 1.0000 Uiso R
H91 H 0.1712 0.9713 0.4649 0.0950 1.0000 Uiso R
H141 H 0.2659 0.5978 0.6032 0.0720 1.0000 Uiso R
H143 H 0.2349 0.6845 0.6329 0.0694 1.0000 Uiso R
H142 H 0.3083 0.6552 0.7090 0.0742 1.0000 Uiso R
H152 H 0.4030 0.5786 0.4855 0.0841 1.0000 Uiso R
H151 H 0.4510 0.6580 0.4364 0.0868 1.0000 Uiso R
H153 H 0.4380 0.6361 0.5969 0.0825 1.0000 Uiso R
H162 H 0.2883 0.6286 0.3355 0.0842 1.0000 Uiso R
H163 H 0.3290 0.7035 0.3019 0.0837 1.0000 Uiso R
H161 H 0.2463 0.7096 0.3647 0.0802 1.0000 Uiso R
H101 H 0.4086 0.8810 0.6139 0.0509 1.0000 Uiso R
H81 H 0.2128 1.1424 0.5601 0.0673 1.0000 Uiso R

loop_
_atom_site_aniso_label
_atom_site_aniso_U_11
_atom_site_aniso_U_22
_atom_site_aniso_U_33
_atom_site_aniso_U_23
_atom_site_aniso_U_13
_atom_site_aniso_U_12
O1 0.0425(4) 0.0361(4) 0.0445(4) 0.0028(3) 0.0100(3) -0.0058(3)
C2 0.0313(6) 0.0230(5) 0.0525(7) -0.0036(4) 0.0029(5) 0.0030(4)
O3 0.0330(5) 0.0339(4) 0.0817(6) -0.0107(4) -0.0010(4) -0.0041(4)
C4 0.0355(5) 0.0303(5) 0.0391(5) 0.0028(4) 0.0001(4) 0.0053(4)
C5 0.0256(5) 0.0259(5) 0.0478(5) 0.0023(4) 0.0030(4) 0.0014(4)
C6 0.0372(6) 0.0282(6) 0.0396(6) -0.0035(4) 0.0020(4) -0.0015(4)
C7 0.0523(7) 0.0304(6) 0.0388(6) -0.0024(4) -0.0065(5) 0.0068(5)
O8 0.0576(5) 0.0310(4) 0.0476(4) -0.0066(3) -0.0065(4) 0.0153(4)
C9 0.0632(9) 0.0443(7) 0.0871(10) -0.0149(7) -0.0378(8) 0.0142(7)
N10 0.0241(4) 0.0222(4) 0.0675(6) 0.0024(4) -0.0036(4) -0.0016(4)
C11 0.0264(5) 0.0249(5) 0.0493(5) 0.0052(4) 0.0021(5) -0.0010(4)
O12 0.0288(4) 0.0225(4) 0.0812(6) -0.0047(4) -0.0100(4) 0.0004(3)
C13 0.0347(6) 0.0225(5) 0.0562(6) -0.0021(4) -0.0029(5) -0.0023(4)
C14 0.0577(8) 0.0339(6) 0.0545(7) 0.0079(5) 0.0011(6) -0.0002(6)
C15 0.0448(7) 0.0293(6) 0.0994(9) -0.0110(6) -0.0076(7) 0.0044(5)
C16 0.0563(8) 0.0509(7) 0.0499(7) -0.0050(6) -0.0008(6) -0.0022(6)
O17 0.0258(4) 0.0296(4) 0.0568(5) 0.0045(3) -0.0018(3) -0.0024(3)

loop_
_atom_type_symbol
_atom_type_scat_dispersion_real
_atom_type_scat_dispersion_imag
_atom_type_scat_Cromer_Mann_a1
_atom_type_scat_Cromer_Mann_b1
_atom_type_scat_Cromer_Mann_a2
_atom_type_scat_Cromer_Mann_b2
_atom_type_scat_Cromer_Mann_a3
_atom_type_scat_Cromer_Mann_b3
_atom_type_scat_Cromer_Mann_a4
_atom_type_scat_Cromer_Mann_b4
_atom_type_scat_Cromer_Mann_c
_atom_type_scat_source
C 0.0181 0.0091 2.3100 20.8439 1.0200 10.2075 1.5886 0.5687 0.8650 51.6512 0.2156 'International Tables Vol C 4.2.6.8 and 6.1.1.4'
H 0.0000 0.0000 0.4930 10.5109 0.3229 26.1257 0.1402 3.1424 0.0408 57.7998 0.0030 'International Tables Vol C 4.2.6.8 and 6.1.1.4'
N 0.0311 0.0180 12.2126 0.0057 3.1322 9.8933 2.0125 28.9975 1.1663 0.5826 -11.5290 'International Tables Vol C 4.2.6.8 and 6.1.1.4'
O 0.0492 0.0322 3.0485 13.2771 2.2868 5.7011 1.5463 0.3239 0.8670 32.9089 0.2508 'International Tables Vol C 4.2.6.8 and 6.1.1.4'

loop_
_geom_angle_atom_site_label_1
_geom_angle_atom_site_label_2
_geom_angle_atom_site_label_3
_geom_angle
_geom_angle_publ_flag
C2 O1 C6 111.24(9) yes
O1 C2 O3 121.32(11) yes
O1 C2 C4 110.59(9) yes
O3 C2 C4 128.08(11) yes
C2 C4 C5 104.35(8) yes
C2 C4 H41 110.9 no
C5 C4 H41 108.6 no
C2 C4 H42 109.0 no
C5 C4 H42 112.4 no
H41 C4 H42 111.4 no
C4 C5 C6 103.05(8) yes
C4 C5 N10 110.75(9) yes
C6 C5 N10 111.97(9) yes
C4 C5 H51 112.3 no
C6 C5 H51 111.4 no
N10 C5 H51 107.4 no
C5 C6 O1 104.39(9) yes
C5 C6 C7 115.14(9) yes
O1 C6 C7 108.81(9) yes
C5 C6 H61 112.7 no
O1 C6 H61 103.2 no
C7 C6 H61 111.5 no
C6 C7 O8 107.14(9) yes
C6 C7 C9 111.57(10) yes
O8 C7 C9 110.73(11) yes
C6 C7 H71 106.9 no
O8 C7 H71 109.3 no
C9 C7 H71 111.1 no
C7 O8 H81 110.4 no
C7 C9 H93 113.9 no
C7 C9 H92 106.3 no
H93 C9 H92 110.7 no
C7 C9 H91 112.1 no
H93 C9 H91 108.5 no
H92 C9 H91 105.0 no
C5 N10 C11 120.94(9) yes
C5 N10 H101 119.0 no
C11 N10 H101 118.5 no
N10 C11 O12 109.88(9) yes
N10 C11 O17 124.19(10) yes
O12 C11 O17 125.92(10) yes
C11 O12 C13 122.29(8) yes
O12 C13 C14 109.33(10) yes
O12 C13 C15 101.15(8) yes
C14 C13 C15 111.98(11) yes
O12 C13 C16 111.25(10) yes
C14 C13 C16 112.50(11) yes
C15 C13 C16 110.10(11) yes
C13 C14 H141 109.2 no
C13 C14 H143 111.6 no
H141 C14 H143 109.8 no
C13 C14 H142 107.9 no
H141 C14 H142 112.7 no
H143 C14 H142 105.6 no
C13 C15 H152 111.3 no
C13 C15 H151 110.9 no
H152 C15 H151 110.8 no
C13 C15 H153 109.1 no
H152 C15 H153 107.2 no
H151 C15 H153 107.3 no
C13 C16 H162 113.0 no
C13 C16 H163 113.4 no
H162 C16 H163 102.8 no
C13 C16 H161 115.7 no
H162 C16 H161 106.4 no
H163 C16 H161 104.4 no

loop_
_geom_bond_atom_site_label_1
_geom_bond_atom_site_label_2
_geom_bond_distance
_geom_bond_publ_flag
O1 C2 1.3397(16) yes
O1 C6 1.4625(14) yes
C2 O3 1.2034(15) yes
C2 C4 1.4946(16) yes
C4 C5 1.5216(15) yes
C4 H41 0.921 no
C4 H42 0.964 no
C5 C6 1.5400(15) yes
C5 N10 1.4519(14) yes
C5 H51 0.939 no
C6 C7 1.5170(17) yes
C6 H61 0.991 no
C7 O8 1.4138(16) yes
C7 C9 1.5209(19) yes
C7 H71 1.012 no
O8 H81 0.824 no
C9 H93 0.952 no
C9 H92 0.904 no
C9 H91 0.961 no
N10 C11 1.3420(15) yes
N10 H101 0.874 no
C11 O12 1.3454(13) yes
C11 O17 1.2208(14) yes
O12 C13 1.4711(13) yes
C13 C14 1.5154(18) yes
C13 C15 1.5180(18) yes
C13 C16 1.5049(18) yes
C14 H141 0.962 no
C14 H143 0.978 no
C14 H142 0.942 no
C15 H152 0.975 no
C15 H151 1.022 no
C15 H153 0.976 no
C16 H162 0.961 no
C16 H163 0.936 no
C16 H161 1.002 no

loop_
_geom_hbond_atom_site_label_D
_geom_hbond_atom_site_label_H
_geom_hbond_atom_site_label_A
_geom_hbond_site_symmetry_A
_geom_hbond_angle_DHA
_geom_hbond_distance_DH
_geom_hbond_distance_HA
_geom_hbond_distance_DA
_geom_hbond_publ_flag
C6 H61 O3 4_654 144.35(3) 0.991 2.515 3.3707(18) yes
C16 H163 O8 4_654 165.09(4) 0.936 2.540 3.4532(18) yes
N10 H101 O3 5_675 165.85(4) 0.874 2.092 2.9470(18) yes
O8 H81 O17 3_665 168.42(3) 0.824 1.932 2.7442(18) yes
